data_7021126
loop_
_publ_author_name
'Schmid, Thibault E.'
'Jones, Dale C.'
'Songis, Olivier'
'Diebolt, Olivier'
'Furst, Marc R. L.'
'Slawin, Alexandra M. Z.'
'Cazin, Catherine S. J.'

_publ_section_title
;
 Mixed phosphine/N-heterocyclic carbene palladium complexes: synthesis,
 characterization and catalytic use in aqueous Suzuki-Miyaura reactions.
;
_journal_issue 20
_journal_name_full 'Dalton transactions (Cambridge, England : 2003)'
_journal_page_first 7345
_journal_page_last 7353
_journal_paper_doi 10.1039/c2dt32858e
_journal_volume 42
_journal_year 2013
_chemical_absolute_configuration ad
_chemical_formula_moiety 'C45 H51 Cl2 N2 P Pd'
_chemical_formula_sum 'C45 H51 Cl2 N2 P Pd'
_chemical_formula_weight 828.15
_chemical_name_systematic
;
?
;
_space_group_IT_number 19
_symmetry_cell_setting orthorhombic
_symmetry_space_group_name_Hall 'P 2ac 2ab'
_symmetry_space_group_name_H-M 'P 21 21 21'
_atom_sites_solution_hydrogens geom
_atom_sites_solution_primary direct
_atom_sites_solution_secondary difmap
_audit_creation_method SHELXL-97
_cell_angle_alpha 90.00
_cell_angle_beta 90.00
_cell_angle_gamma 90.00
_cell_formula_units_Z 8
_cell_length_a 12.7651(7)
_cell_length_b 13.7447(9)
_cell_length_c 47.075(3)
_cell_measurement_reflns_used 8002
_cell_measurement_temperature 93(2)
_cell_measurement_theta_max 23.36
_cell_measurement_theta_min 1.66
_cell_volume 8259.4(9)
_computing_cell_refinement 'CrystalClear (Rigaku Corp., 2004)'
_computing_data_collection 'CrystalClear (Rigaku Corp., 2004)'
_computing_data_reduction 'CrystalClear (Rigaku Corp., 2004)'
_computing_molecular_graphics 'Bruker SHELXTL'
_computing_publication_material 'Bruker SHELXTL'
_computing_structure_refinement 'SHELXL-97 (Sheldrick, 1997)'
_computing_structure_solution 'SHELXS-97 (Sheldrick, 1990)'
_diffrn_ambient_temperature 93(2)
_diffrn_measured_fraction_theta_full 0.994
_diffrn_measured_fraction_theta_max 0.938
_diffrn_measurement_device_type CCD
_diffrn_measurement_method '\w scans'
_diffrn_radiation_monochromator confocal
_diffrn_radiation_source 'rotating anode'
_diffrn_radiation_type MoK\a
_diffrn_radiation_wavelength 0.71073
_diffrn_reflns_av_R_equivalents 0.0772
_diffrn_reflns_av_sigmaI/netI 0.0458
_diffrn_reflns_limit_h_max 16
_diffrn_reflns_limit_h_min -16
_diffrn_reflns_limit_k_max 17
_diffrn_reflns_limit_k_min -17
_diffrn_reflns_limit_l_max 60
_diffrn_reflns_limit_l_min -52
_diffrn_reflns_number 81368
_diffrn_reflns_theta_full 25.00
_diffrn_reflns_theta_max 27.75
_diffrn_reflns_theta_min 2.62
_exptl_absorpt_coefficient_mu 0.650
_exptl_absorpt_correction_T_max 1.0000
_exptl_absorpt_correction_T_min 0.8295
_exptl_absorpt_correction_type multi-scan
_exptl_absorpt_process_details 'Jacobson, R. (1998) Private communication'
_exptl_crystal_colour yellow
_exptl_crystal_density_diffrn 1.332
_exptl_crystal_density_method 'not measured'
_exptl_crystal_description prism
_exptl_crystal_F_000 3440
_exptl_crystal_size_max 0.100
_exptl_crystal_size_mid 0.100
_exptl_crystal_size_min 0.100
_refine_diff_density_max 0.431
_refine_diff_density_min -0.771
_refine_diff_density_rms 0.088
_refine_ls_abs_structure_details 'Flack H D (1983), Acta Cryst. A39, 876-881'
_refine_ls_abs_structure_Flack 0.04(2)
_refine_ls_extinction_method none
_refine_ls_goodness_of_fit_ref 1.046
_refine_ls_hydrogen_treatment constr
_refine_ls_matrix_type full
_refine_ls_number_parameters 919
_refine_ls_number_reflns 17555
_refine_ls_number_restraints 0
_refine_ls_restrained_S_all 1.046
_refine_ls_R_factor_all 0.0587
_refine_ls_R_factor_gt 0.0546
_refine_ls_shift/su_max 0.001
_refine_ls_shift/su_mean 0.000
_refine_ls_structure_factor_coef Fsqd
_refine_ls_weighting_details 'calc w=1/[\s^2^(Fo^2^)+(0.0377P)^2^+30.6636P] where P=(Fo^2^+2Fc^2^)/3'
_refine_ls_weighting_scheme calc
_refine_ls_wR_factor_gt 0.1194
_refine_ls_wR_factor_ref 0.1221
_reflns_number_gt 16904
_reflns_number_total 17555
_reflns_threshold_expression >2sigma(I)
_cod_data_source_file c2dt32858e.txt
_cod_data_source_block 2a
_cod_depositor_comments
;
The following automatic conversions were performed:

'_symmetry_cell_setting' value 'Orthorhombic' changed to
'orthorhombic' according to
/home/saulius/struct/CIF-dictionaries/cif_core.dic dictionary named
'cif_core.dic' version 2.4.2 from 2011-04-26.

Automatic conversion script
Id: cif_fix_values 1891 2012-01-12 08:04:46Z andrius 
;
_cod_original_cell_volume 8259.4(8)
_cod_original_sg_symbol_H-M P2(1)2(1)2(1)
_cod_database_code 7021126

loop_
_symmetry_equiv_pos_as_xyz
'x, y, z'
'-x+1/2, -y, z+1/2'
'-x, y+1/2, -z+1/2'
'x+1/2, -y+1/2, -z'

loop_
_atom_site_label
_atom_site_type_symbol
_atom_site_fract_x
_atom_site_fract_y
_atom_site_fract_z
_atom_site_U_iso_or_equiv
_atom_site_adp_type
_atom_site_occupancy
_atom_site_symmetry_multiplicity
_atom_site_calc_flag
_atom_site_refinement_flags
Pd1 Pd 0.63618(3) 0.01115(3) 0.594219(8) 0.02058(8) Uani 1 1 d .
Cl1 Cl 0.49495(11) 0.10791(10) 0.58473(3) 0.0331(3) Uani 1 1 d .
Cl2 Cl 0.77934(11) -0.08392(11) 0.60335(3) 0.0353(3) Uani 1 1 d .
C1 C 0.6220(4) -0.0410(3) 0.55401(10) 0.0195(9) Uani 1 1 d .
N2 N 0.6846(3) -0.0215(3) 0.53177(8) 0.0192(8) Uani 1 1 d .
C3 C 0.6418(4) -0.0577(4) 0.50679(10) 0.0227(9) Uani 1 1 d .
H3A H 0.6704 -0.0526 0.4882 0.027 Uiso 1 1 calc R
C4 C 0.5519(4) -0.1014(4) 0.51416(11) 0.0246(11) Uani 1 1 d .
H4A H 0.5048 -0.1338 0.5017 0.029 Uiso 1 1 calc R
N5 N 0.5405(3) -0.0907(3) 0.54316(8) 0.0197(8) Uani 1 1 d .
C6 C 0.7861(4) 0.0249(4) 0.53300(10) 0.0206(10) Uani 1 1 d .
C7 C 0.8736(4) -0.0353(4) 0.53405(10) 0.0238(10) Uani 1 1 d .
C8 C 0.9711(4) 0.0102(5) 0.53402(14) 0.0360(14) Uani 1 1 d .
H8A H 1.0331 -0.0280 0.5345 0.043 Uiso 1 1 calc R
C9 C 0.9784(5) 0.1101(4) 0.53331(14) 0.0369(14) Uani 1 1 d .
H9A H 1.0455 0.1399 0.5335 0.044 Uiso 1 1 calc R
C10 C 0.8905(4) 0.1671(4) 0.53236(13) 0.0312(13) Uani 1 1 d .
H10A H 0.8978 0.2359 0.5319 0.037 Uiso 1 1 calc R
C11 C 0.7909(4) 0.1265(4) 0.53208(11) 0.0238(11) Uani 1 1 d .
C12 C 0.8656(5) -0.1444(4) 0.53549(13) 0.0337(13) Uani 1 1 d .
H12A H 0.7963 -0.1608 0.5442 0.040 Uiso 1 1 calc R
C13 C 0.8683(6) -0.1891(5) 0.50561(15) 0.0472(16) Uani 1 1 d .
H13A H 0.8138 -0.1590 0.4939 0.071 Uiso 1 1 calc R
H13B H 0.8556 -0.2593 0.5069 0.071 Uiso 1 1 calc R
H13C H 0.9370 -0.1775 0.4970 0.071 Uiso 1 1 calc R
C14 C 0.9503(5) -0.1921(5) 0.55352(17) 0.0485(18) Uani 1 1 d .
H14A H 0.9495 -0.1638 0.5726 0.073 Uiso 1 1 calc R
H14B H 1.0190 -0.1809 0.5448 0.073 Uiso 1 1 calc R
H14C H 0.9371 -0.2622 0.5548 0.073 Uiso 1 1 calc R
C15 C 0.6943(5) 0.1883(4) 0.53090(13) 0.0326(13) Uani 1 1 d .
H15A H 0.6383 0.1529 0.5416 0.039 Uiso 1 1 calc R
C16 C 0.6575(8) 0.1979(6) 0.50066(19) 0.085(3) Uani 1 1 d .
H16A H 0.6508 0.1331 0.4922 0.127 Uiso 1 1 calc R
H16B H 0.7085 0.2361 0.4898 0.127 Uiso 1 1 calc R
H16C H 0.5894 0.2307 0.5003 0.127 Uiso 1 1 calc R
C17 C 0.7052(6) 0.2858(5) 0.54420(18) 0.0565(19) Uani 1 1 d .
H17A H 0.7271 0.2783 0.5640 0.085 Uiso 1 1 calc R
H17B H 0.6377 0.3198 0.5435 0.085 Uiso 1 1 calc R
H17C H 0.7579 0.3237 0.5339 0.085 Uiso 1 1 calc R
C18 C 0.4563(4) -0.1362(3) 0.55891(10) 0.0188(9) Uani 1 1 d .
C19 C 0.3549(4) -0.0987(4) 0.55618(10) 0.0250(10) Uani 1 1 d .
C20 C 0.2767(4) -0.1476(4) 0.57078(13) 0.0333(13) Uani 1 1 d .
H20A H 0.2068 -0.1242 0.5695 0.040 Uiso 1 1 calc R
C21 C 0.2967(5) -0.2281(5) 0.58690(14) 0.0417(15) Uani 1 1 d .
H21A H 0.2410 -0.2602 0.5965 0.050 Uiso 1 1 calc R
C22 C 0.3982(5) -0.2627(4) 0.58930(13) 0.0346(13) Uani 1 1 d .
H22A H 0.4119 -0.3179 0.6009 0.042 Uiso 1 1 calc R
C23 C 0.4804(4) -0.2177(4) 0.57494(12) 0.0261(11) Uani 1 1 d .
C24 C 0.3286(4) -0.0097(4) 0.53834(11) 0.0269(11) Uani 1 1 d .
H24A H 0.3955 0.0240 0.5332 0.032 Uiso 1 1 calc R
C25 C 0.2730(5) -0.0402(5) 0.51086(12) 0.0362(13) Uani 1 1 d .
H25A H 0.3175 -0.0857 0.5003 0.054 Uiso 1 1 calc R
H25B H 0.2595 0.0175 0.4992 0.054 Uiso 1 1 calc R
H25C H 0.2064 -0.0719 0.5155 0.054 Uiso 1 1 calc R
C26 C 0.2595(4) 0.0617(4) 0.55465(14) 0.0361(13) Uani 1 1 d .
H26A H 0.2952 0.0817 0.5721 0.054 Uiso 1 1 calc R
H26B H 0.1929 0.0302 0.5595 0.054 Uiso 1 1 calc R
H26C H 0.2459 0.1191 0.5428 0.054 Uiso 1 1 calc R
C27 C 0.5894(5) -0.2581(4) 0.57660(13) 0.0315(12) Uani 1 1 d .
H27A H 0.6388 -0.2018 0.5749 0.038 Uiso 1 1 calc R
C28 C 0.6116(6) -0.3263(6) 0.55143(18) 0.061(2) Uani 1 1 d .
H28A H 0.5958 -0.2926 0.5336 0.091 Uiso 1 1 calc R
H28B H 0.5675 -0.3845 0.5530 0.091 Uiso 1 1 calc R
H28C H 0.6855 -0.3455 0.5516 0.091 Uiso 1 1 calc R
C29 C 0.6132(7) -0.3081(7) 0.60479(18) 0.075(3) Uani 1 1 d .
H29A H 0.5996 -0.2629 0.6205 0.112 Uiso 1 1 calc R
H29B H 0.6869 -0.3280 0.6052 0.112 Uiso 1 1 calc R
H29C H 0.5685 -0.3656 0.6068 0.112 Uiso 1 1 calc R
P1 P 0.63400(11) 0.07523(9) 0.63947(3) 0.0240(3) Uani 1 1 d .
C31 C 0.6042(5) 0.2051(4) 0.63935(12) 0.0324(13) Uani 1 1 d .
C32 C 0.5106(5) 0.2405(4) 0.65031(13) 0.0406(15) Uani 1 1 d .
H32A H 0.4649 0.1981 0.6603 0.049 Uiso 1 1 calc R
C33 C 0.4840(7) 0.3362(5) 0.64675(15) 0.0538(19) Uani 1 1 d .
H33A H 0.4198 0.3602 0.6541 0.065 Uiso 1 1 calc R
C34 C 0.5507(8) 0.3972(5) 0.63248(17) 0.063(2) Uani 1 1 d .
H34A H 0.5321 0.4635 0.6300 0.075 Uiso 1 1 calc R
C35 C 0.6433(8) 0.3639(5) 0.62185(17) 0.065(2) Uani 1 1 d .
H35A H 0.6899 0.4072 0.6125 0.078 Uiso 1 1 calc R
C36 C 0.6689(6) 0.2663(5) 0.62478(14) 0.0475(17) Uani 1 1 d .
H36A H 0.7318 0.2420 0.6166 0.057 Uiso 1 1 calc R
C37 C 0.7509(4) 0.0584(4) 0.66125(10) 0.0255(11) Uani 1 1 d .
C38 C 0.8222(5) 0.1315(4) 0.66672(13) 0.0363(13) Uani 1 1 d .
H38A H 0.8080 0.1961 0.6606 0.044 Uiso 1 1 calc R
C39 C 0.9138(5) 0.1113(5) 0.68091(14) 0.0422(15) Uani 1 1 d .
H39A H 0.9625 0.1620 0.6845 0.051 Uiso 1 1 calc R
C40 C 0.9351(4) 0.0190(4) 0.68984(12) 0.0336(13) Uani 1 1 d .
H40A H 0.9986 0.0056 0.6996 0.040 Uiso 1 1 calc R
C41 C 0.8647(5) -0.0545(4) 0.68470(11) 0.0339(12) Uani 1 1 d .
H41A H 0.8790 -0.1187 0.6911 0.041 Uiso 1 1 calc R
C42 C 0.7731(5) -0.0349(4) 0.67021(12) 0.0301(12) Uani 1 1 d .
H42A H 0.7251 -0.0860 0.6664 0.036 Uiso 1 1 calc R
C43 C 0.5329(4) 0.0177(4) 0.66061(11) 0.0283(11) Uani 1 1 d .
C44 C 0.4606(4) -0.0423(4) 0.64760(12) 0.0324(12) Uani 1 1 d .
H44A H 0.4628 -0.0515 0.6276 0.039 Uiso 1 1 calc R
C45 C 0.3844(5) -0.0894(5) 0.66377(14) 0.0441(15) Uani 1 1 d .
H45A H 0.3352 -0.1315 0.6549 0.053 Uiso 1 1 calc R
C46 C 0.3814(5) -0.0744(5) 0.69246(14) 0.0456(16) Uani 1 1 d .
H46A H 0.3297 -0.1065 0.7035 0.055 Uiso 1 1 calc R
C47 C 0.4515(6) -0.0141(6) 0.70541(15) 0.0495(16) Uani 1 1 d .
H47A H 0.4473 -0.0036 0.7253 0.059 Uiso 1 1 calc R
C48 C 0.5278(5) 0.0313(5) 0.68991(13) 0.0405(15) Uani 1 1 d .
H48A H 0.5773 0.0722 0.6991 0.049 Uiso 1 1 calc R
Pd51 Pd 0.15874(3) 0.44944(3) 0.655690(7) 0.01893(8) Uani 1 1 d .
Cl51 Cl 0.28793(10) 0.55620(10) 0.64262(3) 0.0294(3) Uani 1 1 d .
Cl52 Cl 0.02849(11) 0.34465(10) 0.66845(3) 0.0324(3) Uani 1 1 d .
C51 C 0.1467(4) 0.5078(3) 0.69526(10) 0.0202(9) Uani 1 1 d .
N52 N 0.2145(3) 0.4986(3) 0.71692(9) 0.0238(9) Uani 1 1 d .
C53 C 0.1744(4) 0.5379(4) 0.74171(11) 0.0325(13) Uani 1 1 d .
H53A H 0.2074 0.5400 0.7598 0.039 Uiso 1 1 calc R
C54 C 0.0798(4) 0.5725(4) 0.73497(11) 0.0320(13) Uani 1 1 d .
H54A H 0.0324 0.6039 0.7475 0.038 Uiso 1 1 calc R
N55 N 0.0636(3) 0.5543(3) 0.70648(9) 0.0238(9) Uani 1 1 d .
C56 C 0.3147(4) 0.4511(4) 0.71577(11) 0.0257(11) Uani 1 1 d .
C57 C 0.3163(4) 0.3496(4) 0.72024(11) 0.0304(12) Uani 1 1 d .
C58 C 0.4137(5) 0.3054(5) 0.72072(14) 0.0380(14) Uani 1 1 d .
H58A H 0.4179 0.2371 0.7235 0.046 Uiso 1 1 calc R
C59 C 0.5045(5) 0.3580(5) 0.71735(13) 0.0437(16) Uani 1 1 d .
H59A H 0.5706 0.3261 0.7178 0.052 Uiso 1 1 calc R
C60 C 0.4990(4) 0.4568(5) 0.71336(13) 0.0370(13) Uani 1 1 d .
H60A H 0.5623 0.4926 0.7115 0.044 Uiso 1 1 calc R
C61 C 0.4041(4) 0.5066(5) 0.71186(11) 0.0304(12) Uani 1 1 d .
C62 C 0.4005(4) 0.6152(4) 0.70746(12) 0.0311(12) Uani 1 1 d .
H62A H 0.3310 0.6318 0.6989 0.037 Uiso 1 1 calc R
C63 C 0.4088(7) 0.6673(6) 0.73585(15) 0.056(2) Uani 1 1 d .
H63A H 0.3531 0.6445 0.7485 0.084 Uiso 1 1 calc R
H63B H 0.4016 0.7376 0.7329 0.084 Uiso 1 1 calc R
H63C H 0.4772 0.6535 0.7444 0.084 Uiso 1 1 calc R
C64 C 0.4859(5) 0.6502(5) 0.68716(16) 0.0475(16) Uani 1 1 d .
H64A H 0.4789 0.6163 0.6689 0.071 Uiso 1 1 calc R
H64B H 0.5548 0.6362 0.6954 0.071 Uiso 1 1 calc R
H64C H 0.4787 0.7204 0.6842 0.071 Uiso 1 1 calc R
C65 C 0.2194(5) 0.2905(4) 0.72562(13) 0.0344(13) Uani 1 1 d .
H65A H 0.1572 0.3321 0.7212 0.041 Uiso 1 1 calc R
C66 C 0.2143(7) 0.2630(6) 0.75718(15) 0.0540(19) Uani 1 1 d .
H66A H 0.2176 0.3221 0.7688 0.081 Uiso 1 1 calc R
H66B H 0.2736 0.2206 0.7619 0.081 Uiso 1 1 calc R
H66C H 0.1486 0.2286 0.7610 0.081 Uiso 1 1 calc R
C67 C 0.2136(6) 0.2004(5) 0.70709(15) 0.0504(17) Uani 1 1 d .
H67A H 0.2161 0.2195 0.6870 0.076 Uiso 1 1 calc R
H67B H 0.1479 0.1658 0.7109 0.076 Uiso 1 1 calc R
H67C H 0.2729 0.1576 0.7114 0.076 Uiso 1 1 calc R
C68 C -0.0313(4) 0.5815(4) 0.69205(10) 0.0226(10) Uani 1 1 d .
C69 C -0.1232(4) 0.5300(4) 0.69797(11) 0.0290(11) Uani 1 1 d .
C70 C -0.2145(4) 0.5612(5) 0.68479(14) 0.0408(15) Uani 1 1 d .
H70A H -0.2784 0.5280 0.6884 0.049 Uiso 1 1 calc R
C71 C -0.2141(5) 0.6395(6) 0.66652(13) 0.0435(16) Uani 1 1 d .
H71A H -0.2777 0.6606 0.6581 0.052 Uiso 1 1 calc R
C72 C -0.1224(5) 0.6874(5) 0.66039(12) 0.0370(13) Uani 1 1 d .
H72A H -0.1230 0.7398 0.6472 0.044 Uiso 1 1 calc R
C73 C -0.0288(4) 0.6603(4) 0.67317(11) 0.0274(11) Uani 1 1 d .
C74 C -0.1269(4) 0.4456(4) 0.71868(13) 0.0361(12) Uani 1 1 d .
H74A H -0.0536 0.4222 0.7219 0.043 Uiso 1 1 calc R
C75 C -0.1719(6) 0.4787(5) 0.74745(14) 0.0525(19) Uani 1 1 d .
H75A H -0.1302 0.5329 0.7548 0.079 Uiso 1 1 calc R
H75B H -0.1696 0.4244 0.7609 0.079 Uiso 1 1 calc R
H75C H -0.2447 0.4998 0.7449 0.079 Uiso 1 1 calc R
C76 C -0.1911(6) 0.3612(5) 0.7073(2) 0.062(2) Uani 1 1 d .
H76A H -0.1621 0.3397 0.6891 0.094 Uiso 1 1 calc R
H76B H -0.2638 0.3821 0.7046 0.094 Uiso 1 1 calc R
H76C H -0.1890 0.3073 0.7209 0.094 Uiso 1 1 calc R
C77 C 0.0722(5) 0.7140(4) 0.66698(15) 0.0375(14) Uani 1 1 d .
H77A H 0.1283 0.6638 0.6646 0.045 Uiso 1 1 calc R
C78 C 0.1046(5) 0.7789(5) 0.69183(19) 0.057(2) Uani 1 1 d .
H78A H 0.1071 0.7402 0.7093 0.085 Uiso 1 1 calc R
H78B H 0.0534 0.8315 0.6941 0.085 Uiso 1 1 calc R
H78C H 0.1739 0.8067 0.6881 0.085 Uiso 1 1 calc R
C79 C 0.0677(7) 0.7720(5) 0.63948(19) 0.064(2) Uani 1 1 d .
H79A H 0.0469 0.7290 0.6238 0.095 Uiso 1 1 calc R
H79B H 0.1368 0.7997 0.6355 0.095 Uiso 1 1 calc R
H79C H 0.0163 0.8246 0.6414 0.095 Uiso 1 1 calc R
P51 P 0.15076(10) 0.37858(9) 0.61132(3) 0.0212(2) Uani 1 1 d .
C81 C 0.1273(5) 0.2490(4) 0.61275(11) 0.0301(12) Uani 1 1 d .
C82 C 0.0366(5) 0.2062(4) 0.60337(14) 0.0396(15) Uani 1 1 d .
H82A H -0.0150 0.2447 0.5942 0.047 Uiso 1 1 calc R
C83 C 0.0193(7) 0.1071(5) 0.60715(14) 0.0506(19) Uani 1 1 d .
H83A H -0.0434 0.0779 0.6004 0.061 Uiso 1 1 calc R
C84 C 0.0927(8) 0.0522(5) 0.62063(16) 0.068(3) Uani 1 1 d .
H84A H 0.0804 -0.0152 0.6234 0.081 Uiso 1 1 calc R
C85 C 0.1835(8) 0.0926(5) 0.63014(15) 0.059(2) Uani 1 1 d .
H85A H 0.2342 0.0532 0.6394 0.071 Uiso 1 1 calc R
C86 C 0.2023(6) 0.1915(5) 0.62631(13) 0.0427(15) Uani 1 1 d .
H86A H 0.2657 0.2196 0.6329 0.051 Uiso 1 1 calc R
C87 C 0.2569(4) 0.3956(4) 0.58579(11) 0.0246(11) Uani 1 1 d .
C88 C 0.3196(5) 0.3210(4) 0.57689(12) 0.0321(12) Uani 1 1 d .
H88A H 0.3098 0.2574 0.5843 0.039 Uiso 1 1 calc R
C89 C 0.3979(5) 0.3383(5) 0.55688(14) 0.0420(15) Uani 1 1 d .
H89A H 0.4414 0.2864 0.5506 0.050 Uiso 1 1 calc R
C90 C 0.4123(5) 0.4299(5) 0.54622(13) 0.0430(15) Uani 1 1 d .
H90A H 0.4655 0.4411 0.5325 0.052 Uiso 1 1 calc R
C91 C 0.3506(5) 0.5057(5) 0.55511(11) 0.0372(12) Uani 1 1 d .
H91A H 0.3608 0.5692 0.5476 0.045 Uiso 1 1 calc R
C92 C 0.2723(4) 0.4884(4) 0.57544(11) 0.0290(11) Uani 1 1 d .
H92A H 0.2299 0.5405 0.5820 0.035 Uiso 1 1 calc R
C93 C 0.0403(4) 0.4289(3) 0.59237(11) 0.0232(10) Uani 1 1 d .
C94 C -0.0335(5) 0.4850(4) 0.60626(12) 0.0354(13) Uani 1 1 d .
H94A H -0.0260 0.4965 0.6261 0.042 Uiso 1 1 calc R
C95 C -0.1177(5) 0.5245(5) 0.59201(14) 0.0489(17) Uani 1 1 d .
H95A H -0.1681 0.5625 0.6019 0.059 Uiso 1 1 calc R
C96 C -0.1281(5) 0.5084(5) 0.56317(13) 0.0433(15) Uani 1 1 d .
H96A H -0.1857 0.5355 0.5532 0.052 Uiso 1 1 calc R
C97 C -0.0555(4) 0.4534(5) 0.54899(12) 0.0349(12) Uani 1 1 d .
H97A H -0.0631 0.4425 0.5292 0.042 Uiso 1 1 calc R
C98 C 0.0277(5) 0.4141(4) 0.56321(12) 0.0312(12) Uani 1 1 d .
H98A H 0.0777 0.3762 0.5531 0.037 Uiso 1 1 calc R

loop_
_atom_site_aniso_label
_atom_site_aniso_U_11
_atom_site_aniso_U_22
_atom_site_aniso_U_33
_atom_site_aniso_U_23
_atom_site_aniso_U_13
_atom_site_aniso_U_12
Pd1 0.02116(17) 0.02053(17) 0.02005(16) -0.00084(14) -0.00154(14) -0.00077(14)
Cl1 0.0355(7) 0.0304(7) 0.0335(7) -0.0064(5) -0.0087(6) 0.0113(6)
Cl2 0.0305(7) 0.0452(8) 0.0301(7) -0.0073(6) -0.0080(5) 0.0116(6)
C1 0.021(2) 0.017(2) 0.021(2) -0.0007(18) -0.0038(18) 0.0013(18)
N2 0.0179(19) 0.023(2) 0.0167(18) -0.0021(15) 0.0016(15) -0.0016(16)
C3 0.022(2) 0.025(2) 0.020(2) -0.0010(19) 0.0055(19) -0.004(2)
C4 0.026(3) 0.026(3) 0.022(2) -0.004(2) 0.001(2) -0.004(2)
N5 0.0170(19) 0.022(2) 0.020(2) -0.0016(16) 0.0000(16) 0.0008(16)
C6 0.017(2) 0.025(3) 0.020(2) 0.0027(19) -0.0032(18) -0.0052(19)
C7 0.022(2) 0.023(3) 0.026(2) 0.0031(19) 0.006(2) 0.002(2)
C8 0.015(2) 0.041(3) 0.051(4) 0.004(3) 0.002(2) 0.003(2)
C9 0.025(3) 0.034(3) 0.052(4) 0.014(3) -0.006(3) -0.009(2)
C10 0.029(3) 0.028(3) 0.036(3) 0.005(2) -0.005(2) -0.006(2)
C11 0.026(3) 0.024(3) 0.021(2) 0.001(2) -0.002(2) -0.005(2)
C12 0.023(3) 0.026(3) 0.052(4) 0.001(2) 0.006(3) 0.005(2)
C13 0.046(4) 0.038(3) 0.058(4) -0.007(3) 0.015(3) 0.008(3)
C14 0.040(4) 0.031(3) 0.074(5) 0.013(3) 0.009(3) 0.011(3)
C15 0.031(3) 0.026(3) 0.040(3) 0.008(2) -0.002(2) 0.001(2)
C16 0.107(8) 0.070(5) 0.078(6) -0.009(5) -0.064(6) 0.040(6)
C17 0.051(4) 0.042(4) 0.076(5) -0.006(4) 0.000(4) 0.008(3)
C18 0.024(2) 0.017(2) 0.016(2) -0.0012(17) 0.0038(18) -0.0036(18)
C19 0.024(2) 0.023(2) 0.028(2) -0.0012(19) 0.002(2) -0.003(2)
C20 0.019(3) 0.040(3) 0.041(3) -0.001(3) 0.009(2) -0.003(2)
C21 0.041(3) 0.039(3) 0.045(4) 0.009(3) 0.015(3) -0.013(3)
C22 0.043(3) 0.023(3) 0.038(3) 0.012(2) 0.004(3) -0.003(2)
C23 0.026(3) 0.023(3) 0.030(3) -0.002(2) 0.002(2) -0.002(2)
C24 0.022(2) 0.023(2) 0.036(3) 0.001(2) -0.004(2) 0.003(2)
C25 0.036(3) 0.039(3) 0.034(3) 0.002(3) -0.003(2) 0.007(3)
C26 0.025(3) 0.032(3) 0.051(4) -0.008(3) -0.002(2) 0.008(2)
C27 0.031(3) 0.025(3) 0.038(3) 0.008(2) -0.005(2) 0.006(2)
C28 0.046(4) 0.056(5) 0.081(6) -0.022(4) -0.008(4) 0.019(3)
C29 0.065(6) 0.098(7) 0.061(5) 0.048(5) -0.010(4) 0.012(5)
P1 0.0298(7) 0.0217(6) 0.0204(6) -0.0022(5) -0.0017(5) -0.0008(5)
C31 0.044(3) 0.027(3) 0.026(3) -0.004(2) -0.010(2) -0.002(2)
C32 0.053(4) 0.034(3) 0.035(3) -0.005(2) 0.002(3) 0.006(3)
C33 0.075(5) 0.036(4) 0.051(4) -0.003(3) 0.006(4) 0.023(4)
C34 0.106(7) 0.028(4) 0.053(4) -0.005(3) 0.004(5) 0.010(4)
C35 0.101(7) 0.028(3) 0.065(5) 0.009(3) 0.015(5) -0.005(4)
C36 0.066(5) 0.034(3) 0.043(4) 0.004(3) 0.014(3) 0.001(3)
C37 0.033(3) 0.026(3) 0.017(2) -0.009(2) -0.0002(19) -0.006(2)
C38 0.041(3) 0.030(3) 0.038(3) -0.001(2) -0.010(3) -0.003(2)
C39 0.040(3) 0.040(4) 0.046(4) -0.006(3) -0.010(3) -0.008(3)
C40 0.032(3) 0.043(3) 0.027(3) -0.006(2) -0.005(2) -0.002(2)
C41 0.039(3) 0.035(3) 0.027(3) 0.001(2) 0.004(2) 0.003(3)
C42 0.037(3) 0.024(3) 0.030(3) 0.002(2) -0.004(2) -0.008(2)
C43 0.031(3) 0.027(3) 0.027(3) 0.001(2) 0.001(2) 0.003(2)
C44 0.032(3) 0.033(3) 0.032(3) 0.001(2) 0.001(2) -0.002(2)
C45 0.040(3) 0.046(4) 0.046(4) 0.004(3) 0.003(3) -0.008(3)
C46 0.042(4) 0.053(4) 0.041(3) 0.016(3) 0.013(3) 0.000(3)
C47 0.053(4) 0.055(4) 0.040(4) 0.001(3) 0.009(3) 0.004(3)
C48 0.038(3) 0.053(4) 0.030(3) -0.006(3) 0.002(2) -0.001(3)
Pd51 0.01962(17) 0.01911(16) 0.01805(16) -0.00021(14) 0.00139(14) 0.00105(14)
Cl51 0.0289(6) 0.0295(6) 0.0296(6) -0.0021(5) 0.0054(5) -0.0082(6)
Cl52 0.0364(7) 0.0303(7) 0.0304(7) -0.0032(5) 0.0104(6) -0.0104(6)
C51 0.019(2) 0.014(2) 0.028(2) 0.0016(17) 0.0007(19) -0.0041(19)
N52 0.0186(19) 0.030(2) 0.022(2) -0.0017(19) -0.0031(16) -0.0002(19)
C53 0.030(3) 0.049(4) 0.018(2) -0.012(2) -0.006(2) 0.005(3)
C54 0.033(3) 0.047(4) 0.015(2) -0.008(2) 0.003(2) 0.010(3)
N55 0.024(2) 0.025(2) 0.022(2) -0.0039(18) -0.0001(16) 0.0003(18)
C56 0.024(2) 0.027(2) 0.026(2) 0.005(2) -0.002(2) 0.010(2)
C57 0.027(3) 0.040(3) 0.024(3) 0.006(2) -0.002(2) 0.007(2)
C58 0.035(3) 0.037(3) 0.042(4) 0.016(3) 0.007(3) 0.008(3)
C59 0.034(3) 0.060(4) 0.037(3) 0.020(3) 0.007(3) 0.021(3)
C60 0.022(3) 0.046(4) 0.043(3) 0.006(3) -0.002(2) 0.000(3)
C61 0.030(3) 0.041(3) 0.020(2) 0.001(2) -0.004(2) 0.005(3)
C62 0.028(3) 0.030(3) 0.035(3) 0.000(2) -0.007(2) -0.003(2)
C63 0.076(5) 0.049(4) 0.043(4) -0.014(3) -0.001(4) -0.011(4)
C64 0.032(3) 0.049(4) 0.061(4) 0.003(3) 0.000(3) -0.006(3)
C65 0.036(3) 0.031(3) 0.036(3) 0.005(2) 0.001(3) 0.002(2)
C66 0.068(5) 0.049(4) 0.044(4) -0.002(3) 0.016(4) -0.002(4)
C67 0.065(5) 0.041(4) 0.046(4) 0.007(3) -0.005(4) -0.004(3)
C68 0.021(2) 0.026(3) 0.021(2) -0.0030(19) 0.0007(19) 0.0029(19)
C69 0.031(3) 0.028(3) 0.028(3) -0.005(2) 0.005(2) 0.000(2)
C70 0.018(3) 0.055(4) 0.049(4) -0.015(3) 0.002(2) -0.001(3)
C71 0.031(3) 0.069(5) 0.031(3) -0.004(3) -0.002(3) 0.011(3)
C72 0.042(3) 0.046(3) 0.023(3) 0.004(2) 0.001(2) 0.011(3)
C73 0.032(3) 0.026(3) 0.024(3) -0.005(2) 0.002(2) 0.005(2)
C74 0.029(3) 0.035(3) 0.045(3) 0.004(3) 0.016(2) 0.004(3)
C75 0.057(4) 0.055(4) 0.046(4) 0.016(3) 0.026(3) 0.020(3)
C76 0.044(4) 0.037(4) 0.107(7) -0.008(4) 0.034(4) -0.012(3)
C77 0.031(3) 0.020(3) 0.062(4) 0.006(3) 0.017(3) 0.003(2)
C78 0.035(4) 0.037(4) 0.097(6) -0.006(4) -0.001(4) -0.006(3)
C79 0.071(5) 0.037(4) 0.083(6) 0.023(4) 0.029(5) 0.008(4)
P51 0.0233(6) 0.0200(6) 0.0202(6) -0.0013(4) 0.0021(5) 0.0011(5)
C81 0.041(3) 0.026(3) 0.022(2) 0.004(2) 0.012(2) 0.000(2)
C82 0.045(4) 0.033(3) 0.041(3) -0.008(3) 0.010(3) -0.013(3)
C83 0.084(5) 0.028(3) 0.039(4) -0.014(3) 0.024(4) -0.021(3)
C84 0.131(8) 0.023(3) 0.049(4) 0.006(3) 0.030(5) -0.004(5)
C85 0.106(7) 0.034(4) 0.037(4) 0.008(3) 0.014(4) 0.024(4)
C86 0.064(4) 0.033(3) 0.031(3) 0.004(3) 0.005(3) 0.013(3)
C87 0.028(3) 0.024(3) 0.022(3) 0.001(2) 0.000(2) 0.001(2)
C88 0.040(3) 0.022(3) 0.034(3) -0.001(2) 0.008(2) 0.005(2)
C89 0.040(3) 0.041(4) 0.045(4) -0.010(3) 0.019(3) -0.002(3)
C90 0.038(3) 0.055(4) 0.036(3) -0.004(3) 0.015(3) -0.002(3)
C91 0.040(3) 0.039(3) 0.032(3) 0.005(2) 0.006(3) -0.007(3)
C92 0.037(3) 0.028(3) 0.022(2) -0.003(2) 0.002(2) 0.003(2)
C93 0.026(2) 0.020(2) 0.023(2) 0.002(2) -0.004(2) -0.0040(18)
C94 0.035(3) 0.041(3) 0.030(3) -0.007(3) -0.005(2) 0.009(3)
C95 0.039(3) 0.064(4) 0.043(3) -0.013(3) -0.007(3) 0.025(3)
C96 0.036(3) 0.053(4) 0.041(3) -0.001(3) -0.011(3) 0.014(3)
C97 0.035(3) 0.039(3) 0.030(3) 0.001(3) -0.002(2) 0.002(3)
C98 0.033(3) 0.033(3) 0.028(3) -0.001(2) -0.001(2) 0.003(2)

loop_
_atom_type_symbol
_atom_type_description
_atom_type_scat_dispersion_real
_atom_type_scat_dispersion_imag
_atom_type_scat_source
C C 0.0033 0.0016 'International Tables Vol C Tables 4.2.6.8 and 6.1.1.4'
H H 0.0000 0.0000 'International Tables Vol C Tables 4.2.6.8 and 6.1.1.4'
N N 0.0061 0.0033 'International Tables Vol C Tables 4.2.6.8 and 6.1.1.4'
P P 0.1023 0.0942 'International Tables Vol C Tables 4.2.6.8 and 6.1.1.4'
Cl Cl 0.1484 0.1585 'International Tables Vol C Tables 4.2.6.8 and 6.1.1.4'
Pd Pd -0.9988 1.0072 'International Tables Vol C Tables 4.2.6.8 and 6.1.1.4'

loop_
_geom_angle_atom_site_label_1
_geom_angle_atom_site_label_2
_geom_angle_atom_site_label_3
_geom_angle
C1 Pd1 Cl1 87.30(13)
C1 Pd1 Cl2 92.57(13)
Cl1 Pd1 Cl2 179.06(6)
C1 Pd1 P1 173.95(14)
Cl1 Pd1 P1 87.06(5)
Cl2 Pd1 P1 93.11(5)
N2 C1 N5 105.3(4)
N2 C1 Pd1 127.1(3)
N5 C1 Pd1 127.0(3)
C1 N2 C3 110.8(4)
C1 N2 C6 126.1(4)
C3 N2 C6 123.0(4)
C4 C3 N2 106.1(4)
C4 C3 H3A 126.9
N2 C3 H3A 126.9
C3 C4 N5 107.4(4)
C3 C4 H4A 126.3
N5 C4 H4A 126.3
C1 N5 C4 110.4(4)
C1 N5 C18 126.8(4)
C4 N5 C18 122.6(4)
C7 C6 C11 124.1(5)
C7 C6 N2 117.3(4)
C11 C6 N2 118.6(5)
C6 C7 C8 116.7(5)
C6 C7 C12 122.7(5)
C8 C7 C12 120.6(5)
C9 C8 C7 120.6(5)
C9 C8 H8A 119.7
C7 C8 H8A 119.7
C10 C9 C8 121.1(5)
C10 C9 H9A 119.5
C8 C9 H9A 119.5
C9 C10 C11 121.3(5)
C9 C10 H10A 119.3
C11 C10 H10A 119.3
C10 C11 C6 116.2(5)
C10 C11 C15 121.7(5)
C6 C11 C15 122.1(5)
C7 C12 C14 113.9(5)
C7 C12 C13 110.8(5)
C14 C12 C13 108.9(5)
C7 C12 H12A 107.7
C14 C12 H12A 107.7
C13 C12 H12A 107.7
C12 C13 H13A 109.5
C12 C13 H13B 109.5
H13A C13 H13B 109.5
C12 C13 H13C 109.5
H13A C13 H13C 109.5
H13B C13 H13C 109.5
C12 C14 H14A 109.5
C12 C14 H14B 109.5
H14A C14 H14B 109.5
C12 C14 H14C 109.5
H14A C14 H14C 109.5
H14B C14 H14C 109.5
C17 C15 C11 114.8(5)
C17 C15 C16 110.4(6)
C11 C15 C16 110.0(6)
C17 C15 H15A 107.1
C11 C15 H15A 107.1
C16 C15 H15A 107.1
C15 C16 H16A 109.5
C15 C16 H16B 109.5
H16A C16 H16B 109.5
C15 C16 H16C 109.5
H16A C16 H16C 109.5
H16B C16 H16C 109.5
C15 C17 H17A 109.5
C15 C17 H17B 109.5
H17A C17 H17B 109.5
C15 C17 H17C 109.5
H17A C17 H17C 109.5
H17B C17 H17C 109.5
C23 C18 C19 123.6(5)
C23 C18 N5 117.6(4)
C19 C18 N5 118.7(4)
C20 C19 C18 116.3(5)
C20 C19 C24 120.3(5)
C18 C19 C24 123.4(4)
C21 C20 C19 122.2(5)
C21 C20 H20A 118.9
C19 C20 H20A 118.9
C20 C21 C22 119.9(5)
C20 C21 H21A 120.0
C22 C21 H21A 120.0
C21 C22 C23 120.8(5)
C21 C22 H22A 119.6
C23 C22 H22A 119.6
C18 C23 C22 117.1(5)
C18 C23 C27 122.3(5)
C22 C23 C27 120.6(5)
C19 C24 C26 111.5(5)
C19 C24 C25 110.3(4)
C26 C24 C25 109.4(4)
C19 C24 H24A 108.5
C26 C24 H24A 108.5
C25 C24 H24A 108.5
C24 C25 H25A 109.5
C24 C25 H25B 109.5
H25A C25 H25B 109.5
C24 C25 H25C 109.5
H25A C25 H25C 109.5
H25B C25 H25C 109.5
C24 C26 H26A 109.5
C24 C26 H26B 109.5
H26A C26 H26B 109.5
C24 C26 H26C 109.5
H26A C26 H26C 109.5
H26B C26 H26C 109.5
C23 C27 C29 113.4(6)
C23 C27 C28 110.9(5)
C29 C27 C28 111.0(6)
C23 C27 H27A 107.1
C29 C27 H27A 107.1
C28 C27 H27A 107.1
C27 C28 H28A 109.5
C27 C28 H28B 109.5
H28A C28 H28B 109.5
C27 C28 H28C 109.5
H28A C28 H28C 109.5
H28B C28 H28C 109.5
C27 C29 H29A 109.5
C27 C29 H29B 109.5
H29A C29 H29B 109.5
C27 C29 H29C 109.5
H29A C29 H29C 109.5
H29B C29 H29C 109.5
C43 P1 C37 102.6(2)
C43 P1 C31 106.3(3)
C37 P1 C31 107.2(3)
C43 P1 Pd1 110.44(18)
C37 P1 Pd1 117.44(17)
C31 P1 Pd1 111.92(18)
C36 C31 C32 119.5(6)
C36 C31 P1 118.6(5)
C32 C31 P1 121.3(5)
C33 C32 C31 120.2(7)
C33 C32 H32A 119.9
C31 C32 H32A 119.9
C32 C33 C34 119.6(7)
C32 C33 H33A 120.2
C34 C33 H33A 120.2
C35 C34 C33 120.9(7)
C35 C34 H34A 119.6
C33 C34 H34A 119.6
C34 C35 C36 119.5(8)
C34 C35 H35A 120.2
C36 C35 H35A 120.2
C31 C36 C35 120.2(7)
C31 C36 H36A 119.9
C35 C36 H36A 119.9
C42 C37 C38 118.9(5)
C42 C37 P1 117.2(4)
C38 C37 P1 123.5(4)
C39 C38 C37 120.3(6)
C39 C38 H38A 119.8
C37 C38 H38A 119.8
C40 C39 C38 120.5(6)
C40 C39 H39A 119.7
C38 C39 H39A 119.7
C39 C40 C41 119.9(6)
C39 C40 H40A 120.0
C41 C40 H40A 120.0
C40 C41 C42 119.8(5)
C40 C41 H41A 120.1
C42 C41 H41A 120.1
C37 C42 C41 120.5(5)
C37 C42 H42A 119.8
C41 C42 H42A 119.8
C44 C43 C48 119.2(5)
C44 C43 P1 119.6(4)
C48 C43 P1 121.2(5)
C43 C44 C45 120.1(6)
C43 C44 H44A 120.0
C45 C44 H44A 120.0
C46 C45 C44 119.3(6)
C46 C45 H45A 120.4
C44 C45 H45A 120.4
C47 C46 C45 121.0(6)
C47 C46 H46A 119.5
C45 C46 H46A 119.5
C46 C47 C48 120.4(6)
C46 C47 H47A 119.8
C48 C47 H47A 119.8
C47 C48 C43 120.0(6)
C47 C48 H48A 120.0
C43 C48 H48A 120.0
C51 Pd51 Cl52 87.31(13)
C51 Pd51 Cl51 92.72(13)
Cl52 Pd51 Cl51 179.21(6)
C51 Pd51 P51 172.94(14)
Cl52 Pd51 P51 86.54(5)
Cl51 Pd51 P51 93.39(5)
N52 C51 N55 104.8(4)
N52 C51 Pd51 127.5(4)
N55 C51 Pd51 127.3(3)
C51 N52 C53 111.4(4)
C51 N52 C56 126.0(4)
C53 N52 C56 122.6(4)
C54 C53 N52 105.8(4)
C54 C53 H53A 127.1
N52 C53 H53A 127.1
C53 C54 N55 107.6(5)
C53 C54 H54A 126.2
N55 C54 H54A 126.2
C51 N55 C54 110.4(4)
C51 N55 C68 127.0(4)
C54 N55 C68 122.6(4)
C61 C56 C57 123.5(5)
C61 C56 N52 119.3(5)
C57 C56 N52 117.2(5)
C58 C57 C56 116.8(5)
C58 C57 C65 120.0(5)
C56 C57 C65 123.2(5)
C59 C58 C57 121.7(6)
C59 C58 H58A 119.2
C57 C58 H58A 119.2
C60 C59 C58 119.4(6)
C60 C59 H59A 120.3
C58 C59 H59A 120.3
C59 C60 C61 122.5(6)
C59 C60 H60A 118.7
C61 C60 H60A 118.7
C56 C61 C60 116.1(5)
C56 C61 C62 122.5(5)
C60 C61 C62 121.3(5)
C61 C62 C63 110.1(5)
C61 C62 C64 112.1(5)
C63 C62 C64 110.6(5)
C61 C62 H62A 108.0
C63 C62 H62A 108.0
C64 C62 H62A 108.0
C62 C63 H63A 109.5
C62 C63 H63B 109.5
H63A C63 H63B 109.5
C62 C63 H63C 109.5
H63A C63 H63C 109.5
H63B C63 H63C 109.5
C62 C64 H64A 109.5
C62 C64 H64B 109.5
H64A C64 H64B 109.5
C62 C64 H64C 109.5
H64A C64 H64C 109.5
H64B C64 H64C 109.5
C57 C65 C67 112.7(5)
C57 C65 C66 109.4(5)
C67 C65 C66 110.7(5)
C57 C65 H65A 108.0
C67 C65 H65A 108.0
C66 C65 H65A 108.0
C65 C66 H66A 109.5
C65 C66 H66B 109.5
H66A C66 H66B 109.5
C65 C66 H66C 109.5
H66A C66 H66C 109.5
H66B C66 H66C 109.5
C65 C67 H67A 109.5
C65 C67 H67B 109.5
H67A C67 H67B 109.5
C65 C67 H67C 109.5
H67A C67 H67C 109.5
H67B C67 H67C 109.5
C69 C68 C73 122.5(5)
C69 C68 N55 118.8(5)
C73 C68 N55 118.7(5)
C70 C69 C68 117.4(5)
C70 C69 C74 119.8(5)
C68 C69 C74 122.8(5)
C71 C70 C69 121.1(6)
C71 C70 H70A 119.5
C69 C70 H70A 119.5
C72 C71 C70 120.6(6)
C72 C71 H71A 119.7
C70 C71 H71A 119.7
C71 C72 C73 120.9(6)
C71 C72 H72A 119.5
C73 C72 H72A 119.5
C72 C73 C68 117.5(5)
C72 C73 C77 121.3(5)
C68 C73 C77 121.2(5)
C69 C74 C76 112.1(6)
C69 C74 C75 110.6(5)
C76 C74 C75 109.5(5)
C69 C74 H74A 108.2
C76 C74 H74A 108.2
C75 C74 H74A 108.2
C74 C75 H75A 109.5
C74 C75 H75B 109.5
H75A C75 H75B 109.5
C74 C75 H75C 109.5
H75A C75 H75C 109.5
H75B C75 H75C 109.5
C74 C76 H76A 109.5
C74 C76 H76B 109.5
H76A C76 H76B 109.5
C74 C76 H76C 109.5
H76A C76 H76C 109.5
H76B C76 H76C 109.5
C73 C77 C79 112.7(6)
C73 C77 C78 111.5(5)
C79 C77 C78 110.8(6)
C73 C77 H77A 107.1
C79 C77 H77A 107.1
C78 C77 H77A 107.1
C77 C78 H78A 109.5
C77 C78 H78B 109.5
H78A C78 H78B 109.5
C77 C78 H78C 109.5
H78A C78 H78C 109.5
H78B C78 H78C 109.5
C77 C79 H79A 109.5
C77 C79 H79B 109.5
H79A C79 H79B 109.5
C77 C79 H79C 109.5
H79A C79 H79C 109.5
H79B C79 H79C 109.5
C93 P51 C81 105.4(3)
C93 P51 C87 101.9(2)
C81 P51 C87 105.9(2)
C93 P51 Pd51 108.65(17)
C81 P51 Pd51 112.94(17)
C87 P51 Pd51 120.60(18)
C82 C81 C86 118.9(6)
C82 C81 P51 123.4(5)
C86 C81 P51 117.5(5)
C81 C82 C83 120.8(7)
C81 C82 H82A 119.6
C83 C82 H82A 119.6
C84 C83 C82 119.6(8)
C84 C83 H83A 120.2
C82 C83 H83A 120.2
C83 C84 C85 120.9(7)
C83 C84 H84A 119.5
C85 C84 H84A 119.5
C84 C85 C86 120.1(8)
C84 C85 H85A 119.9
C86 C85 H85A 119.9
C85 C86 C81 119.6(7)
C85 C86 H86A 120.2
C81 C86 H86A 120.2
C88 C87 C92 120.1(5)
C88 C87 P51 122.7(4)
C92 C87 P51 117.2(4)
C87 C88 C89 120.0(5)
C87 C88 H88A 120.0
C89 C88 H88A 120.0
C90 C89 C88 120.0(6)
C90 C89 H89A 120.0
C88 C89 H89A 120.0
C89 C90 C91 120.7(6)
C89 C90 H90A 119.6
C91 C90 H90A 119.6
C90 C91 C92 119.2(6)
C90 C91 H91A 120.4
C92 C91 H91A 120.4
C87 C92 C91 119.9(5)
C87 C92 H92A 120.0
C91 C92 H92A 120.0
C94 C93 C98 117.9(5)
C94 C93 P51 120.8(4)
C98 C93 P51 121.2(4)
C95 C94 C93 121.4(5)
C95 C94 H94A 119.3
C93 C94 H94A 119.3
C94 C95 C96 119.3(6)
C94 C95 H95A 120.4
C96 C95 H95A 120.4
C97 C96 C95 120.2(5)
C97 C96 H96A 119.9
C95 C96 H96A 119.9
C98 C97 C96 120.4(5)
C98 C97 H97A 119.8
C96 C97 H97A 119.8
C97 C98 C93 120.8(5)
C97 C98 H98A 119.6
C93 C98 H98A 119.6

loop_
_geom_bond_atom_site_label_1
_geom_bond_atom_site_label_2
_geom_bond_distance
Pd1 C1 2.032(5)
Pd1 Cl1 2.2845(13)
Pd1 Cl2 2.2873(14)
Pd1 P1 2.3054(13)
C1 N2 1.344(6)
C1 N5 1.345(6)
N2 C3 1.389(6)
N2 C6 1.446(6)
C3 C4 1.340(7)
C3 H3A 0.9500
C4 N5 1.381(6)
C4 H4A 0.9500
N5 C18 1.449(6)
C6 C7 1.391(7)
C6 C11 1.398(7)
C7 C8 1.393(7)
C7 C12 1.505(7)
C8 C9 1.375(9)
C8 H8A 0.9500
C9 C10 1.370(9)
C9 H9A 0.9500
C10 C11 1.389(7)
C10 H10A 0.9500
C11 C15 1.499(8)
C12 C14 1.523(9)
C12 C13 1.535(9)
C12 H12A 1.0000
C13 H13A 0.9800
C13 H13B 0.9800
C13 H13C 0.9800
C14 H14A 0.9800
C14 H14B 0.9800
C14 H14C 0.9800
C15 C17 1.486(9)
C15 C16 1.505(9)
C15 H15A 1.0000
C16 H16A 0.9800
C16 H16B 0.9800
C16 H16C 0.9800
C17 H17A 0.9800
C17 H17B 0.9800
C17 H17C 0.9800
C18 C23 1.385(7)
C18 C19 1.398(7)
C19 C20 1.386(7)
C19 C24 1.522(7)
C20 C21 1.366(9)
C20 H20A 0.9500
C21 C22 1.385(9)
C21 H21A 0.9500
C22 C23 1.394(8)
C22 H22A 0.9500
C23 C27 1.500(8)
C24 C26 1.527(7)
C24 C25 1.534(7)
C24 H24A 1.0000
C25 H25A 0.9800
C25 H25B 0.9800
C25 H25C 0.9800
C26 H26A 0.9800
C26 H26B 0.9800
C26 H26C 0.9800
C27 C29 1.525(8)
C27 C28 1.538(9)
C27 H27A 1.0000
C28 H28A 0.9800
C28 H28B 0.9800
C28 H28C 0.9800
C29 H29A 0.9800
C29 H29B 0.9800
C29 H29C 0.9800
P1 C43 1.812(6)
P1 C37 1.825(5)
P1 C31 1.826(6)
C31 C36 1.364(9)
C31 C32 1.389(9)
C32 C33 1.369(9)
C32 H32A 0.9500
C33 C34 1.371(11)
C33 H33A 0.9500
C34 C35 1.363(12)
C34 H34A 0.9500
C35 C36 1.387(9)
C35 H35A 0.9500
C36 H36A 0.9500
C37 C42 1.380(7)
C37 C38 1.380(8)
C38 C39 1.374(9)
C38 H38A 0.9500
C39 C40 1.363(9)
C39 H39A 0.9500
C40 C41 1.374(8)
C40 H40A 0.9500
C41 C42 1.380(8)
C41 H41A 0.9500
C42 H42A 0.9500
C43 C44 1.381(8)
C43 C48 1.394(8)
C44 C45 1.394(8)
C44 H44A 0.9500
C45 C46 1.366(9)
C45 H45A 0.9500
C46 C47 1.363(10)
C46 H46A 0.9500
C47 C48 1.368(9)
C47 H47A 0.9500
C48 H48A 0.9500
Pd51 C51 2.034(5)
Pd51 Cl52 2.2803(14)
Pd51 Cl51 2.2915(13)
Pd51 P51 2.3069(12)
C51 N52 1.343(6)
C51 N55 1.347(6)
N52 C53 1.384(6)
N52 C56 1.436(6)
C53 C54 1.335(8)
C53 H53A 0.9500
C54 N55 1.380(6)
C54 H54A 0.9500
N55 C68 1.438(6)
C56 C61 1.385(8)
C56 C57 1.411(8)
C57 C58 1.383(8)
C57 C65 1.502(8)
C58 C59 1.375(9)
C58 H58A 0.9500
C59 C60 1.374(9)
C59 H59A 0.9500
C60 C61 1.392(8)
C60 H60A 0.9500
C61 C62 1.508(8)
C62 C63 1.520(9)
C62 C64 1.527(9)
C62 H62A 1.0000
C63 H63A 0.9800
C63 H63B 0.9800
C63 H63C 0.9800
C64 H64A 0.9800
C64 H64B 0.9800
C64 H64C 0.9800
C65 C67 1.517(9)
C65 C66 1.534(9)
C65 H65A 1.0000
C66 H66A 0.9800
C66 H66B 0.9800
C66 H66C 0.9800
C67 H67A 0.9800
C67 H67B 0.9800
C67 H67C 0.9800
C68 C69 1.397(7)
C68 C73 1.402(7)
C69 C70 1.389(8)
C69 C74 1.516(8)
C70 C71 1.378(10)
C70 H70A 0.9500
C71 C72 1.373(9)
C71 H71A 0.9500
C72 C73 1.388(8)
C72 H72A 0.9500
C73 C77 1.514(8)
C74 C76 1.517(9)
C74 C75 1.540(8)
C74 H74A 1.0000
C75 H75A 0.9800
C75 H75B 0.9800
C75 H75C 0.9800
C76 H76A 0.9800
C76 H76B 0.9800
C76 H76C 0.9800
C77 C79 1.522(10)
C77 C78 1.529(10)
C77 H77A 1.0000
C78 H78A 0.9800
C78 H78B 0.9800
C78 H78C 0.9800
C79 H79A 0.9800
C79 H79B 0.9800
C79 H79C 0.9800
P51 C93 1.807(5)
P51 C81 1.808(5)
P51 C87 1.826(5)
C81 C82 1.371(9)
C81 C86 1.396(9)
C82 C83 1.391(9)
C82 H82A 0.9500
C83 C84 1.359(12)
C83 H83A 0.9500
C84 C85 1.361(13)
C84 H84A 0.9500
C85 C86 1.391(10)
C85 H85A 0.9500
C86 H86A 0.9500
C87 C88 1.366(7)
C87 C92 1.379(8)
C88 C89 1.394(8)
C88 H88A 0.9500
C89 C90 1.368(9)
C89 H89A 0.9500
C90 C91 1.371(9)
C90 H90A 0.9500
C91 C92 1.405(8)
C91 H91A 0.9500
C92 H92A 0.9500
C93 C94 1.381(7)
C93 C98 1.397(7)
C94 C95 1.379(8)
C94 H94A 0.9500
C95 C96 1.382(9)
C95 H95A 0.9500
C96 C97 1.369(8)
C96 H96A 0.9500
C97 C98 1.367(8)
C97 H97A 0.9500
C98 H98A 0.9500

loop_
_geom_torsion_atom_site_label_1
_geom_torsion_atom_site_label_2
_geom_torsion_atom_site_label_3
_geom_torsion_atom_site_label_4
_geom_torsion
Cl1 Pd1 C1 N2 106.7(4)
Cl2 Pd1 C1 N2 -72.4(4)
P1 Pd1 C1 N2 128.0(12)
Cl1 Pd1 C1 N5 -63.1(4)
Cl2 Pd1 C1 N5 117.8(4)
P1 Pd1 C1 N5 -41.8(16)
N5 C1 N2 C3 0.9(5)
Pd1 C1 N2 C3 -170.7(3)
N5 C1 N2 C6 -175.4(4)
Pd1 C1 N2 C6 13.0(7)
C1 N2 C3 C4 -0.9(6)
C6 N2 C3 C4 175.5(5)
N2 C3 C4 N5 0.6(6)
N2 C1 N5 C4 -0.5(5)
Pd1 C1 N5 C4 171.1(3)
N2 C1 N5 C18 173.8(4)
Pd1 C1 N5 C18 -14.6(7)
C3 C4 N5 C1 0.0(6)
C3 C4 N5 C18 -174.6(4)
C1 N2 C6 C7 94.8(6)
C3 N2 C6 C7 -81.0(6)
C1 N2 C6 C11 -87.3(6)
C3 N2 C6 C11 96.9(6)
C11 C6 C7 C8 -0.3(8)
N2 C6 C7 C8 177.4(5)
C11 C6 C7 C12 179.0(5)
N2 C6 C7 C12 -3.3(7)
C6 C7 C8 C9 0.8(9)
C12 C7 C8 C9 -178.6(6)
C7 C8 C9 C10 -0.6(10)
C8 C9 C10 C11 0.0(10)
C9 C10 C11 C6 0.4(9)
C9 C10 C11 C15 -179.7(6)
C7 C6 C11 C10 -0.2(8)
N2 C6 C11 C10 -177.9(5)
C7 C6 C11 C15 179.9(5)
N2 C6 C11 C15 2.2(7)
C6 C7 C12 C14 -144.6(5)
C8 C7 C12 C14 34.8(8)
C6 C7 C12 C13 92.2(6)
C8 C7 C12 C13 -88.4(7)
C10 C11 C15 C17 -29.4(8)
C6 C11 C15 C17 150.4(6)
C10 C11 C15 C16 95.7(7)
C6 C11 C15 C16 -84.4(7)
C1 N5 C18 C23 -69.7(6)
C4 N5 C18 C23 103.9(6)
C1 N5 C18 C19 113.1(5)
C4 N5 C18 C19 -73.3(6)
C23 C18 C19 C20 0.4(8)
N5 C18 C19 C20 177.4(5)
C23 C18 C19 C24 -179.5(5)
N5 C18 C19 C24 -2.5(7)
C18 C19 C20 C21 -0.2(8)
C24 C19 C20 C21 179.6(6)
C19 C20 C21 C22 0.7(10)
C20 C21 C22 C23 -1.4(10)
C19 C18 C23 C22 -1.0(8)
N5 C18 C23 C22 -178.0(5)
C19 C18 C23 C27 177.8(5)
N5 C18 C23 C27 0.8(7)
C21 C22 C23 C18 1.4(9)
C21 C22 C23 C27 -177.3(6)
C20 C19 C24 C26 47.8(7)
C18 C19 C24 C26 -132.4(5)
C20 C19 C24 C25 -74.0(6)
C18 C19 C24 C25 105.8(6)
C18 C23 C27 C29 149.9(6)
C22 C23 C27 C29 -31.4(8)
C18 C23 C27 C28 -84.5(7)
C22 C23 C27 C28 94.2(7)
C1 Pd1 P1 C43 57.4(13)
Cl1 Pd1 P1 C43 78.74(19)
Cl2 Pd1 P1 C43 -102.19(19)
C1 Pd1 P1 C37 174.6(13)
Cl1 Pd1 P1 C37 -164.1(2)
Cl2 Pd1 P1 C37 15.0(2)
C1 Pd1 P1 C31 -60.8(13)
Cl1 Pd1 P1 C31 -39.4(2)
Cl2 Pd1 P1 C31 139.6(2)
C43 P1 C31 C36 180.0(5)
C37 P1 C31 C36 70.8(5)
Pd1 P1 C31 C36 -59.4(5)
C43 P1 C31 C32 -8.9(6)
C37 P1 C31 C32 -118.1(5)
Pd1 P1 C31 C32 111.7(5)
C36 C31 C32 C33 -0.6(10)
P1 C31 C32 C33 -171.6(5)
C31 C32 C33 C34 -0.5(11)
C32 C33 C34 C35 -0.2(13)
C33 C34 C35 C36 1.9(13)
C32 C31 C36 C35 2.4(10)
P1 C31 C36 C35 173.6(6)
C34 C35 C36 C31 -3.0(12)
C43 P1 C37 C42 52.6(5)
C31 P1 C37 C42 164.3(4)
Pd1 P1 C37 C42 -68.8(5)
C43 P1 C37 C38 -134.0(5)
C31 P1 C37 C38 -22.2(6)
Pd1 P1 C37 C38 104.7(5)
C42 C37 C38 C39 -0.1(9)
P1 C37 C38 C39 -173.5(5)
C37 C38 C39 C40 -0.2(10)
C38 C39 C40 C41 -0.1(10)
C39 C40 C41 C42 0.8(9)
C38 C37 C42 C41 0.8(8)
P1 C37 C42 C41 174.5(4)
C40 C41 C42 C37 -1.1(8)
C37 P1 C43 C44 -136.2(5)
C31 P1 C43 C44 111.4(5)
Pd1 P1 C43 C44 -10.2(5)
C37 P1 C43 C48 42.6(5)
C31 P1 C43 C48 -69.8(5)
Pd1 P1 C43 C48 168.6(4)
C48 C43 C44 C45 -0.8(9)
P1 C43 C44 C45 178.0(5)
C43 C44 C45 C46 0.9(10)
C44 C45 C46 C47 0.1(10)
C45 C46 C47 C48 -1.3(11)
C46 C47 C48 C43 1.3(10)
C44 C43 C48 C47 -0.3(9)
P1 C43 C48 C47 -179.1(5)
Cl52 Pd51 C51 N52 107.5(4)
Cl51 Pd51 C51 N52 -73.3(4)
P51 Pd51 C51 N52 136.9(9)
Cl52 Pd51 C51 N55 -63.9(4)
Cl51 Pd51 C51 N55 115.3(4)
P51 Pd51 C51 N55 -34.5(14)
N55 C51 N52 C53 0.5(6)
Pd51 C51 N52 C53 -172.4(4)
N55 C51 N52 C56 178.3(5)
Pd51 C51 N52 C56 5.3(7)
C51 N52 C53 C54 -0.2(7)
C56 N52 C53 C54 -178.0(5)
N52 C53 C54 N55 -0.2(7)
N52 C51 N55 C54 -0.6(6)
Pd51 C51 N55 C54 172.3(4)
N52 C51 N55 C68 -179.6(5)
Pd51 C51 N55 C68 -6.7(7)
C53 C54 N55 C51 0.5(7)
C53 C54 N55 C68 179.6(5)
C51 N52 C56 C61 97.4(6)
C53 N52 C56 C61 -85.1(7)
C51 N52 C56 C57 -85.9(6)
C53 N52 C56 C57 91.6(7)
C61 C56 C57 C58 0.2(9)
N52 C56 C57 C58 -176.4(5)
C61 C56 C57 C65 177.5(5)
N52 C56 C57 C65 0.9(8)
C56 C57 C58 C59 0.7(9)
C65 C57 C58 C59 -176.6(6)
C57 C58 C59 C60 -0.1(10)
C58 C59 C60 C61 -1.6(10)
C57 C56 C61 C60 -1.7(8)
N52 C56 C61 C60 174.8(5)
C57 C56 C61 C62 -179.3(5)
N52 C56 C61 C62 -2.8(8)
C59 C60 C61 C56 2.5(9)
C59 C60 C61 C62 -180.0(6)
C56 C61 C62 C63 91.2(7)
C60 C61 C62 C63 -86.2(7)
C56 C61 C62 C64 -145.3(5)
C60 C61 C62 C64 37.3(8)
C58 C57 C65 C67 -51.5(8)
C56 C57 C65 C67 131.3(6)
C58 C57 C65 C66 72.0(7)
C56 C57 C65 C66 -105.1(6)
C51 N55 C68 C69 107.5(6)
C54 N55 C68 C69 -71.4(7)
C51 N55 C68 C73 -74.3(7)
C54 N55 C68 C73 106.8(6)
C73 C68 C69 C70 -1.4(8)
N55 C68 C69 C70 176.8(5)
C73 C68 C69 C74 -179.1(5)
N55 C68 C69 C74 -1.0(7)
C68 C69 C70 C71 0.3(9)
C74 C69 C70 C71 178.1(5)
C69 C70 C71 C72 1.5(10)
C70 C71 C72 C73 -2.3(10)
C71 C72 C73 C68 1.2(8)
C71 C72 C73 C77 -178.8(6)
C69 C68 C73 C72 0.7(8)
N55 C68 C73 C72 -177.5(5)
C69 C68 C73 C77 -179.4(5)
N55 C68 C73 C77 2.4(7)
C70 C69 C74 C76 45.7(7)
C68 C69 C74 C76 -136.6(5)
C70 C69 C74 C75 -76.8(7)
C68 C69 C74 C75 100.9(6)
C72 C73 C77 C79 -19.6(8)
C68 C73 C77 C79 160.5(5)
C72 C73 C77 C78 105.8(7)
C68 C73 C77 C78 -74.1(7)
C51 Pd51 P51 C93 49.7(11)
Cl52 Pd51 P51 C93 79.15(17)
Cl51 Pd51 P51 C93 -100.06(17)
C51 Pd51 P51 C81 -66.9(11)
Cl52 Pd51 P51 C81 -37.5(2)
Cl51 Pd51 P51 C81 143.3(2)
C51 Pd51 P51 C87 166.6(11)
Cl52 Pd51 P51 C87 -164.0(2)
Cl51 Pd51 P51 C87 16.8(2)
C93 P51 C81 C82 -5.9(5)
C87 P51 C81 C82 -113.4(5)
Pd51 P51 C81 C82 112.6(5)
C93 P51 C81 C86 179.6(4)
C87 P51 C81 C86 72.2(5)
Pd51 P51 C81 C86 -61.9(5)
C86 C81 C82 C83 -0.2(9)
P51 C81 C82 C83 -174.6(5)
C81 C82 C83 C84 0.8(10)
C82 C83 C84 C85 -0.9(11)
C83 C84 C85 C86 0.4(11)
C84 C85 C86 C81 0.2(10)
C82 C81 C86 C85 -0.3(9)
P51 C81 C86 C85 174.4(5)
C93 P51 C87 C88 -125.8(5)
C81 P51 C87 C88 -15.8(5)
Pd51 P51 C87 C88 113.9(5)
C93 P51 C87 C92 54.0(5)
C81 P51 C87 C92 164.1(4)
Pd51 P51 C87 C92 -66.2(5)
C92 C87 C88 C89 -1.3(9)
P51 C87 C88 C89 178.6(5)
C87 C88 C89 C90 0.2(10)
C88 C89 C90 C91 0.3(10)
C89 C90 C91 C92 0.2(10)
C88 C87 C92 C91 1.8(8)
P51 C87 C92 C91 -178.1(4)
C90 C91 C92 C87 -1.2(9)
C81 P51 C93 C94 110.0(5)
C87 P51 C93 C94 -139.7(5)
Pd51 P51 C93 C94 -11.4(5)
C81 P51 C93 C98 -71.3(5)
C87 P51 C93 C98 39.1(5)
Pd51 P51 C93 C98 167.4(4)
C98 C93 C94 C95 0.7(9)
P51 C93 C94 C95 179.4(5)
C93 C94 C95 C96 -0.5(11)
C94 C95 C96 C97 0.2(11)
C95 C96 C97 C98 0.0(10)
C96 C97 C98 C93 0.2(9)
C94 C93 C98 C97 -0.5(8)
P51 C93 C98 C97 -179.3(5)
